data_4319267
loop_
_publ_author_name
'Gregory S. Hair'
'Richard A. Jones'
'Alan H. Cowley'
'Vincent Lynch'

_publ_section_title
;
 Group 4 Zwitterionic Metallocenes Based upon the Bridged
 Amido-Cyclopentadienyl Ligand and Coordinated Dienes
;
_journal_name_full 'Inorganic Chemistry'
_journal_page_first 1014
_journal_page_last 1019
_journal_paper_doi 10.1021/ic000293x
_journal_volume 40
_journal_year 2001
_chemical_formula_sum 'C39 H37 B F15 N Si Ti'
_chemical_formula_weight 891.50
_chemical_name_systematic
; 
 ? 
;
_space_group_IT_number 2
_symmetry_cell_setting triclinic
_symmetry_space_group_name_Hall '-P 1'
_symmetry_space_group_name_H-M 'P -1'
_atom_sites_solution_hydrogens geom
_atom_sites_solution_primary direct
_atom_sites_solution_secondary difmap
_audit_creation_method SHELXL
_cell_angle_alpha 73.468(4)
_cell_angle_beta 69.220(3)
_cell_angle_gamma 65.407(3)
_cell_formula_units_Z 2
_cell_length_a 12.0450(7)
_cell_length_b 12.3810(6)
_cell_length_c 15.2330(10)
_cell_measurement_temperature 153(2)
_cell_volume 1906.0(2)
_computing_structure_refinement 'SHELXL-93 (Sheldrick, 1993)'
_computing_structure_solution 'SHELXS-86 (Sheldrick, 1990)'
_diffrn_ambient_temperature 153(2)
_diffrn_measurement_device 'Nonius Kappa CCD'
_diffrn_measurement_method \w-scans
_diffrn_radiation_monochromator graphite
_diffrn_radiation_source 'normal-focus sealed tube'
_diffrn_radiation_type MoK\a
_diffrn_radiation_wavelength 0.71073
_diffrn_reflns_av_R_equivalents 0.0697
_diffrn_reflns_av_sigmaI/netI 0.1024
_diffrn_reflns_limit_h_max 16
_diffrn_reflns_limit_h_min -16
_diffrn_reflns_limit_k_max 17
_diffrn_reflns_limit_k_min -15
_diffrn_reflns_limit_l_max 17
_diffrn_reflns_limit_l_min -20
_diffrn_reflns_number 27766
_diffrn_reflns_theta_max 29.6
_diffrn_reflns_theta_min 3.0
_exptl_absorpt_coefficient_mu 0.361
_exptl_crystal_density_diffrn 1.553
_exptl_crystal_F_000 908
_exptl_crystal_size_max 0.46
_exptl_crystal_size_mid 0.24
_exptl_crystal_size_min 0.05
_refine_diff_density_max 0.388
_refine_diff_density_min -0.395
_refine_diff_density_rms 0.072
_refine_ls_extinction_method none
_refine_ls_goodness_of_fit_all 1.031
_refine_ls_goodness_of_fit_obs 1.092
_refine_ls_hydrogen_treatment mixed
_refine_ls_matrix_type full
_refine_ls_number_parameters 543
_refine_ls_number_reflns 10098
_refine_ls_number_restraints 0
_refine_ls_restrained_S_all 1.032
_refine_ls_restrained_S_obs 1.092
_refine_ls_R_factor_all 0.1406
_refine_ls_R_factor_obs 0.0665
_refine_ls_shift/esd_max -0.001
_refine_ls_shift/esd_mean 0.000
_refine_ls_structure_factor_coef Fsqd
_refine_ls_weighting_details 'w=1/[\s^2^(Fo^2^)+(0.0183P)^2^+3.1612P] where P=(Fo^2^+2Fc^2^)/3'
_refine_ls_weighting_scheme calc
_refine_ls_wR_factor_all 0.1409
_refine_ls_wR_factor_obs 0.1094
_reflns_number_observed 5647
_reflns_number_total 10100
_reflns_observed_criterion >2sigma(I)
_cod_data_source_file ic000293x_2.cif
_cod_data_source_block 2
_cod_depositor_comments
;
The following automatic conversions were performed:

'_symmetry_cell_setting' value 'Triclinic' changed to 'triclinic'
according to the built-in table from CIF Core dictionary named
'cif_core.dic' version 2.4.1 from 2010-06-29.

Automatic conversion script
Id: cif_fix_values 1646 2011-03-28 12:23:43Z adriana 

The following automatic conversions were performed:

'_refine_ls_weighting_scheme' value 'calc
w=1/[\s^2^(Fo^2^)+(0.0183P)^2^+3.1612P] where P=(Fo^2^+2Fc^2^)/3' was
changed to 'calc'. New tag '_refine_ls_weighting_details' was
created. The value of the new tag was set to
'w=1/[\s^2^(Fo^2^)+(0.0183P)^2^+3.1612P] where P=(Fo^2^+2Fc^2^)/3'.

Automatic conversion script
Id: cif_fix_values 3143 2015-03-26 13:38:13Z robertas 
;
_cod_database_code 4319267

loop_
_symmetry_equiv_pos_as_xyz
'x, y, z'
'-x, -y, -z'

loop_
_atom_site_aniso_label
_atom_site_aniso_U_11
_atom_site_aniso_U_22
_atom_site_aniso_U_33
_atom_site_aniso_U_23
_atom_site_aniso_U_13
_atom_site_aniso_U_12
Ti1 0.0245(3) 0.0295(3) 0.0360(4) -0.0051(2) -0.0098(2) -0.0110(2)
Si 0.0270(5) 0.0338(5) 0.0409(6) -0.0091(4) -0.0079(4) -0.0078(4)
F8 0.0547(14) 0.0454(13) 0.066(2) -0.0091(11) -0.0352(12) -0.0030(11)
F9 0.0455(13) 0.0424(12) 0.094(2) -0.0157(12) -0.0349(13) 0.0032(11)
F10 0.0457(13) 0.0541(14) 0.078(2) -0.0264(13) -0.0035(12) -0.0084(11)
F11 0.0570(14) 0.0611(14) 0.0453(15) -0.0133(11) -0.0050(11) -0.0191(12)
F12 0.0366(11) 0.0465(12) 0.0408(12) -0.0035(9) -0.0131(9) -0.0106(10)
F14 0.0458(12) 0.074(2) 0.0459(14) 0.0024(11) -0.0174(10) -0.0375(12)
F15 0.088(2) 0.100(2) 0.061(2) -0.0040(14) -0.0376(14) -0.058(2)
F16 0.089(2) 0.077(2) 0.0403(14) -0.0029(12) -0.0265(13) -0.0315(15)
F17 0.078(2) 0.087(2) 0.0431(15) 0.0205(13) -0.0152(13) -0.0508(15)
F18 0.073(2) 0.081(2) 0.0528(15) 0.0213(12) -0.0299(12) -0.0571(14)
F20 0.0257(10) 0.0409(11) 0.0470(13) -0.0051(9) -0.0038(9) -0.0132(9)
F21 0.0461(12) 0.0444(12) 0.0469(13) -0.0009(10) 0.0000(10) -0.0263(10)
F22 0.0558(13) 0.0316(11) 0.0503(14) -0.0041(9) -0.0106(11) -0.0170(10)
F23 0.0403(12) 0.0411(12) 0.0530(14) -0.0178(10) -0.0022(10) -0.0106(10)
F24 0.0343(11) 0.0436(11) 0.0406(12) -0.0064(9) -0.0013(9) -0.0191(9)
N 0.0292(14) 0.0329(14) 0.032(2) -0.0047(12) -0.0118(12) -0.0131(12)
C1 0.145(6) 0.137(5) 0.078(4) -0.045(4) 0.016(4) -0.103(5)
C2 0.060(3) 0.089(3) 0.067(3) -0.044(3) 0.000(2) -0.037(3)
C3 0.032(2) 0.043(2) 0.051(2) -0.019(2) -0.004(2) -0.014(2)
C4 0.024(2) 0.036(2) 0.069(3) -0.017(2) -0.006(2) -0.011(2)
C5 0.024(2) 0.033(2) 0.053(2) -0.001(2) -0.012(2) -0.0100(15)
C6 0.027(2) 0.032(2) 0.037(2) -0.002(2) -0.008(2) -0.0131(15)
C7 0.026(2) 0.034(2) 0.043(2) -0.003(2) -0.0117(15) -0.0149(15)
C8 0.039(2) 0.036(2) 0.045(2) -0.001(2) -0.022(2) -0.015(2)
C9 0.031(2) 0.027(2) 0.076(3) -0.009(2) -0.022(2) -0.007(2)
C10 0.031(2) 0.036(2) 0.067(3) -0.017(2) -0.006(2) -0.011(2)
C11 0.036(2) 0.045(2) 0.040(2) -0.009(2) -0.005(2) -0.018(2)
C12 0.029(2) 0.032(2) 0.045(2) 0.000(2) -0.014(2) -0.0118(15)
C13 0.027(2) 0.031(2) 0.043(2) -0.0012(15) -0.0149(15) -0.0092(14)
C14 0.034(2) 0.044(2) 0.036(2) 0.000(2) -0.012(2) -0.016(2)
C15 0.045(2) 0.050(2) 0.050(3) -0.005(2) -0.023(2) -0.019(2)
C16 0.049(2) 0.048(2) 0.036(2) -0.003(2) -0.019(2) -0.009(2)
C17 0.043(2) 0.046(2) 0.041(2) 0.007(2) -0.013(2) -0.017(2)
C18 0.038(2) 0.040(2) 0.049(2) 0.006(2) -0.022(2) -0.019(2)
C19 0.026(2) 0.036(2) 0.034(2) -0.0045(14) -0.0132(14) -0.0126(14)
C20 0.026(2) 0.038(2) 0.031(2) -0.0051(15) -0.0084(14) -0.0127(15)
C21 0.033(2) 0.040(2) 0.033(2) -0.0014(15) -0.0093(15) -0.018(2)
C22 0.042(2) 0.028(2) 0.037(2) -0.0052(15) -0.014(2) -0.014(2)
C23 0.033(2) 0.039(2) 0.035(2) -0.012(2) -0.0063(15) -0.012(2)
C24 0.033(2) 0.039(2) 0.029(2) -0.0014(15) -0.0082(14) -0.019(2)
C25 0.021(2) 0.040(2) 0.035(2) -0.0087(15) -0.0033(14) -0.0110(14)
C26 0.025(2) 0.037(2) 0.041(2) -0.005(2) -0.0066(14) -0.0152(15)
C27 0.029(2) 0.034(2) 0.053(2) -0.003(2) -0.008(2) -0.016(2)
C28 0.027(2) 0.041(2) 0.045(2) 0.004(2) -0.011(2) -0.017(2)
C29 0.031(2) 0.044(2) 0.033(2) 0.001(2) -0.0075(15) -0.021(2)
C30 0.035(2) 0.048(2) 0.051(2) -0.013(2) -0.014(2) -0.016(2)
C31 0.043(2) 0.036(2) 0.084(3) -0.011(2) -0.017(2) -0.018(2)
C32 0.047(2) 0.052(2) 0.067(3) 0.016(2) -0.024(2) -0.026(2)
C33 0.048(2) 0.066(3) 0.039(2) -0.006(2) -0.010(2) -0.026(2)
C34 0.056(3) 0.047(2) 0.050(3) -0.019(2) -0.001(2) -0.013(2)
C35 0.032(2) 0.044(2) 0.071(3) -0.005(2) -0.018(2) -0.009(2)
C36 0.034(2) 0.035(2) 0.036(2) 0.0006(15) -0.0145(15) -0.0140(15)
C37 0.046(2) 0.032(2) 0.070(3) -0.002(2) -0.014(2) -0.012(2)
C38 0.044(2) 0.071(3) 0.043(2) 0.007(2) -0.022(2) -0.028(2)
C39 0.037(2) 0.038(2) 0.037(2) 0.001(2) -0.013(2) -0.018(2)
B 0.028(2) 0.035(2) 0.039(2) -0.004(2) -0.012(2) -0.013(2)

loop_
_atom_site_label
_atom_site_type_symbol
_atom_site_fract_x
_atom_site_fract_y
_atom_site_fract_z
_atom_site_U_iso_or_equiv
_atom_site_thermal_displace_type
_atom_site_occupancy
_atom_site_calc_flag
_atom_site_refinement_flags
_atom_site_disorder_group
Ti1 Ti 0.17305(5) 0.26232(5) 0.26196(4) 0.02903(15) Uani 1 d . .
Si Si -0.06029(9) 0.46269(8) 0.28870(7) 0.0346(2) Uani 1 d . .
F8 F 0.7207(2) 0.0639(2) 0.3455(2) 0.0548(6) Uani 1 d . .
F9 F 0.9041(2) -0.0852(2) 0.2346(2) 0.0614(7) Uani 1 d . .
F10 F 0.9132(2) -0.0580(2) 0.0480(2) 0.0626(7) Uani 1 d . .
F11 F 0.7326(2) 0.1317(2) -0.0242(2) 0.0565(6) Uani 1 d . .
F12 F 0.5423(2) 0.2811(2) 0.08780(14) 0.0427(5) Uani 1 d . .
F14 F 0.6531(2) 0.3296(2) 0.3552(2) 0.0509(6) Uani 1 d . .
F15 F 0.6509(3) 0.3183(2) 0.5325(2) 0.0711(7) Uani 1 d . .
F16 F 0.4971(2) 0.2196(2) 0.6820(2) 0.0668(7) Uani 1 d . .
F17 F 0.3441(2) 0.1352(2) 0.6482(2) 0.0688(7) Uani 1 d . .
F18 F 0.3446(2) 0.1442(2) 0.4715(2) 0.0618(7) Uani 1 d . .
F20 F 0.6648(2) 0.3957(2) 0.13904(14) 0.0396(5) Uani 1 d . .
F21 F 0.6081(2) 0.6306(2) 0.08964(15) 0.0473(5) Uani 1 d . .
F22 F 0.3861(2) 0.7859(2) 0.1809(2) 0.0471(5) Uani 1 d . .
F23 F 0.2192(2) 0.6965(2) 0.3262(2) 0.0468(5) Uani 1 d . .
F24 F 0.2703(2) 0.4609(2) 0.37566(14) 0.0403(5) Uani 1 d . .
N N 0.0951(2) 0.4328(2) 0.2128(2) 0.0298(6) Uani 1 d . .
C1 C 0.3549(6) 0.1136(6) -0.0304(4) 0.108(2) Uani 1 d . .
H1A H 0.3240(6) 0.0922(6) -0.0708(4) 0.163 Uiso 1 d R .
H1B H 0.3878(6) 0.1766(6) -0.0652(4) 0.163 Uiso 1 d R .
H1C H 0.4209(6) 0.0445(6) -0.0098(4) 0.163 Uiso 1 d R .
C2 C 0.2520(4) 0.1555(5) 0.0544(3) 0.0657(13) Uani 1 d . .
H2A H 0.2184(4) 0.0925(5) 0.0875(3) 0.079 Uiso 1 d R .
H2B H 0.1856(4) 0.2231(5) 0.0328(3) 0.079 Uiso 1 d R .
C3 C 0.2885(3) 0.1911(4) 0.1263(3) 0.0406(9) Uani 1 d . .
C4 C 0.3496(3) 0.1068(4) 0.1936(3) 0.0433(10) Uani 1 d . .
C5 C 0.3755(3) 0.1320(3) 0.2653(3) 0.0374(8) Uani 1 d . .
C6 C 0.3654(3) 0.2520(3) 0.2758(3) 0.0321(7) Uani 1 d . .
C7 C 0.6180(3) 0.1805(3) 0.2238(3) 0.0331(8) Uani 1 d . .
C8 C 0.7163(3) 0.0852(3) 0.2546(3) 0.0377(8) Uani 1 d . .
C9 C 0.8147(3) 0.0061(3) 0.1975(3) 0.0436(10) Uani 1 d . .
C10 C 0.8203(3) 0.0203(3) 0.1040(3) 0.0453(10) Uani 1 d . .
C11 C 0.7279(3) 0.1146(3) 0.0681(3) 0.0404(9) Uani 1 d . .
C12 C 0.6304(3) 0.1904(3) 0.1283(3) 0.0350(8) Uani 1 d . .
C13 C 0.4949(3) 0.2423(3) 0.4029(3) 0.0336(8) Uani 1 d . .
C14 C 0.5718(3) 0.2827(3) 0.4260(3) 0.0381(8) Uani 1 d . .
C15 C 0.5729(4) 0.2774(3) 0.5166(3) 0.0454(9) Uani 1 d . .
C16 C 0.4963(4) 0.2277(3) 0.5922(3) 0.0457(9) Uani 1 d . .
C17 C 0.4203(4) 0.1841(3) 0.5747(3) 0.0453(9) Uani 1 d . .
C18 C 0.4221(3) 0.1913(3) 0.4816(3) 0.0405(9) Uani 1 d . .
C19 C 0.4688(3) 0.4137(3) 0.2577(2) 0.0301(7) Uani 1 d . .
C20 C 0.5501(3) 0.4654(3) 0.1871(2) 0.0311(7) Uani 1 d . .
C21 C 0.5241(3) 0.5875(3) 0.1600(2) 0.0341(8) Uani 1 d . .
C22 C 0.4120(3) 0.6667(3) 0.2067(2) 0.0343(8) Uani 1 d . .
C23 C 0.3295(3) 0.6206(3) 0.2793(2) 0.0352(8) Uani 1 d . .
C24 C 0.3586(3) 0.4986(3) 0.3034(2) 0.0320(7) Uani 1 d . .
C25 C -0.0294(3) 0.3009(3) 0.3421(2) 0.0327(8) Uani 1 d . .
C26 C -0.0040(3) 0.2134(3) 0.2856(2) 0.0333(8) Uani 1 d . .
C27 C 0.0770(3) 0.1015(3) 0.3210(3) 0.0386(8) Uani 1 d . .
C28 C 0.1039(3) 0.1164(3) 0.3998(3) 0.0377(8) Uani 1 d . .
C29 C 0.0399(3) 0.2378(3) 0.4128(2) 0.0356(8) Uani 1 d . .
C30 C -0.0575(3) 0.2350(3) 0.2045(3) 0.0425(9) Uani 1 d . .
H30A H -0.1475(3) 0.2770(3) 0.2227(3) 0.064 Uiso 1 d R .
H30B H -0.0402(3) 0.1598(3) 0.1872(3) 0.064 Uiso 1 d R .
H30C H -0.0185(3) 0.2822(3) 0.1503(3) 0.064 Uiso 1 d R .
C31 C 0.1163(4) -0.0175(3) 0.2919(3) 0.0530(11) Uani 1 d . .
H31A H 0.0568(4) -0.0566(3) 0.3305(3) 0.079 Uiso 1 d R .
H31B H 0.1178(4) -0.0045(3) 0.2263(3) 0.079 Uiso 1 d R .
H31C H 0.1993(4) -0.0674(3) 0.2994(3) 0.079 Uiso 1 d R .
C32 C 0.1755(4) 0.0144(4) 0.4629(3) 0.0553(11) Uani 1 d . .
H32A H 0.1190(4) -0.0238(4) 0.5092(3) 0.083 Uiso 1 d R .
H32B H 0.2436(4) -0.0433(4) 0.4254(3) 0.083 Uiso 1 d R .
H32C H 0.2094(4) 0.0451(4) 0.4947(3) 0.083 Uiso 1 d R .
C33 C 0.0391(4) 0.2896(4) 0.4910(3) 0.0498(10) Uani 1 d . .
H33A H -0.0457(4) 0.3191(4) 0.5309(3) 0.075 Uiso 1 d R .
H33B H 0.0721(4) 0.3538(4) 0.4638(3) 0.075 Uiso 1 d R .
H33C H 0.0931(4) 0.2285(4) 0.5281(3) 0.075 Uiso 1 d R .
C34 C -0.1020(4) 0.5575(4) 0.3785(3) 0.0544(11) Uani 1 d . .
H34C H -0.1652(4) 0.5387(4) 0.4336(3) 0.082 Uiso 1 d R .
H34A H -0.1335(4) 0.6409(4) 0.3517(3) 0.082 Uiso 1 d R .
H34B H -0.0274(4) 0.5433(4) 0.3961(3) 0.082 Uiso 1 d R .
C35 C -0.1941(3) 0.5288(3) 0.2330(3) 0.0503(10) Uani 1 d . .
H35A H -0.1771(3) 0.4837(3) 0.1849(3) 0.075 Uiso 1 d R .
H35B H -0.2030(3) 0.6105(3) 0.2034(3) 0.075 Uiso 1 d R .
H35C H -0.2708(3) 0.5265(3) 0.2810(3) 0.075 Uiso 1 d R .
C36 C 0.1291(3) 0.5303(3) 0.1353(2) 0.0342(8) Uani 1 d . .
C37 C 0.0622(4) 0.6530(3) 0.1687(3) 0.0516(10) Uani 1 d . .
H37A H -0.0277(4) 0.6702(3) 0.1900(3) 0.077 Uiso 1 d R .
H37B H 0.0915(4) 0.6510(3) 0.2203(3) 0.077 Uiso 1 d R .
H37C H 0.0807(4) 0.7144(3) 0.1172(3) 0.077 Uiso 1 d R .
C38 C 0.0873(4) 0.5347(4) 0.0502(3) 0.0504(10) Uani 1 d . .
H38A H 0.1297(4) 0.4578(4) 0.0292(3) 0.076 Uiso 1 d R .
H38B H -0.0028(4) 0.5534(4) 0.0686(3) 0.076 Uiso 1 d R .
H38C H 0.1089(4) 0.5954(4) -0.0006(3) 0.076 Uiso 1 d R .
C39 C 0.2712(3) 0.5081(3) 0.1019(3) 0.0367(8) Uani 1 d . .
H39A H 0.3165(3) 0.4319(3) 0.0800(3) 0.055 Uiso 1 d R .
H39B H 0.2878(3) 0.5709(3) 0.0510(3) 0.055 Uiso 1 d R .
H39C H 0.2986(3) 0.5074(3) 0.1541(3) 0.055 Uiso 1 d R .
B B 0.4908(3) 0.2686(3) 0.2917(3) 0.0321(8) Uani 1 d . .
H3 H 0.3099(34) 0.2611(34) 0.1008(26) 0.049(11) Uiso 1 d . .
H4 H 0.3564(35) 0.0283(35) 0.2004(27) 0.053(12) Uiso 1 d . .
H5 H 0.4004(31) 0.0664(31) 0.3116(25) 0.039(10) Uiso 1 d . .
H6A H 0.2941(30) 0.2827(27) 0.3321(24) 0.029(8) Uiso 1 d . .
H6B H 0.3508(27) 0.3107(27) 0.2166(23) 0.025(8) Uiso 1 d . .

loop_
_atom_type_symbol
_atom_type_description
_atom_type_scat_dispersion_real
_atom_type_scat_dispersion_imag
_atom_type_scat_source
C C 0.0033 0.0016 'International Tables Vol C Tables 4.2.6.8 and 6.1.1.4'
H H 0.0000 0.0000 'International Tables Vol C Tables 4.2.6.8 and 6.1.1.4'
B B 0.0013 0.0007 'International Tables Vol C Tables 4.2.6.8 and 6.1.1.4'
N N 0.0061 0.0033 'International Tables Vol C Tables 4.2.6.8 and 6.1.1.4'
F F 0.0171 0.0103 'International Tables Vol C Tables 4.2.6.8 and 6.1.1.4'
Si Si 0.0817 0.0704 'International Tables Vol C Tables 4.2.6.8 and 6.1.1.4'
Ti Ti 0.2776 0.4457 'International Tables Vol C Tables 4.2.6.8 and 6.1.1.4'

loop_
_geom_angle_atom_site_label_1
_geom_angle_atom_site_label_2
_geom_angle_atom_site_label_3
_geom_angle
_geom_angle_site_symmetry_1
_geom_angle_site_symmetry_3
_geom_angle_publ_flag
N Ti1 C25 77.69(12) . . ?
N Ti1 C3 100.41(13) . . ?
C25 Ti1 C3 132.91(13) . . ?
N Ti1 C5 135.95(12) . . ?
C25 Ti1 C5 142.82(13) . . ?
C3 Ti1 C5 66.42(14) . . ?
N Ti1 C29 103.26(12) . . ?
C25 Ti1 C29 37.10(12) . . ?
C3 Ti1 C29 148.50(14) . . ?
C5 Ti1 C29 107.88(13) . . ?
N Ti1 C26 94.91(11) . . ?
C25 Ti1 C26 36.79(12) . . ?
C3 Ti1 C26 98.16(13) . . ?
C5 Ti1 C26 127.64(12) . . ?
C29 Ti1 C26 59.53(12) . . ?
N Ti1 C4 132.39(13) . . ?
C25 Ti1 C4 140.25(13) . . ?
C3 Ti1 C4 35.66(14) . . ?
C5 Ti1 C4 34.54(13) . . ?
C29 Ti1 C4 124.29(14) . . ?
C26 Ti1 C4 106.26(12) . . ?
N Ti1 C6 103.16(11) . . ?
C25 Ti1 C6 141.20(13) . . ?
C3 Ti1 C6 85.59(13) . . ?
C5 Ti1 C6 37.32(12) . . ?
C29 Ti1 C6 108.62(13) . . ?
C26 Ti1 C6 160.60(12) . . ?
C4 Ti1 C6 66.30(13) . . ?
N Ti1 C28 135.03(11) . . ?
C25 Ti1 C28 58.60(12) . . ?
C3 Ti1 C28 116.31(14) . . ?
C5 Ti1 C28 84.73(12) . . ?
C29 Ti1 C28 33.87(12) . . ?
C26 Ti1 C28 56.67(12) . . ?
C4 Ti1 C28 91.32(13) . . ?
C6 Ti1 C28 104.58(12) . . ?
N Ti1 C27 128.49(11) . . ?
C25 Ti1 C27 58.38(12) . . ?
C3 Ti1 C27 92.09(13) . . ?
C5 Ti1 C27 94.87(12) . . ?
C29 Ti1 C27 56.80(12) . . ?
C26 Ti1 C27 33.62(11) . . ?
C4 Ti1 C27 82.11(12) . . ?
C6 Ti1 C27 127.67(12) . . ?
C28 Ti1 C27 33.13(12) . . ?
N Ti1 Si 37.35(8) . . ?
C25 Ti1 Si 40.71(9) . . ?
C3 Ti1 Si 126.31(11) . . ?
C5 Ti1 Si 162.21(10) . . ?
C29 Ti1 Si 68.20(9) . . ?
C26 Ti1 Si 66.51(8) . . ?
C4 Ti1 Si 161.40(11) . . ?
C6 Ti1 Si 125.95(9) . . ?
C28 Ti1 Si 97.85(8) . . ?
C27 Ti1 Si 96.79(8) . . ?
N Ti1 H6A 98.1(8) . . ?
C25 Ti1 H6A 116.1(9) . . ?
C3 Ti1 H6A 110.8(9) . . ?
C5 Ti1 H6A 54.8(8) . . ?
C29 Ti1 H6A 86.2(9) . . ?
C26 Ti1 H6A 145.3(9) . . ?
C4 Ti1 H6A 88.2(8) . . ?
C6 Ti1 H6A 25.2(8) . . ?
C28 Ti1 H6A 92.5(8) . . ?
C27 Ti1 H6A 123.7(8) . . ?
Si Ti1 H6A 107.5(8) . . ?
N Si C34 115.0(2) . . ?
N Si C35 117.9(2) . . ?
C34 Si C35 105.9(2) . . ?
N Si C25 92.77(13) . . ?
C34 Si C25 112.0(2) . . ?
C35 Si C25 113.1(2) . . ?
N Si Ti1 42.44(9) . . ?
C34 Si Ti1 120.04(14) . . ?
C35 Si Ti1 134.07(14) . . ?
C25 Si Ti1 50.80(10) . . ?
C36 N Si 120.1(2) . . ?
C36 N Ti1 139.6(2) . . ?
Si N Ti1 100.21(13) . . ?
C2 C1 H1A 110.8(3) . . ?
C2 C1 H1B 109.1(3) . . ?
H1A C1 H1B 109.5 . . ?
C2 C1 H1C 108.6(4) . . ?
H1A C1 H1C 109.5 . . ?
H1B C1 H1C 109.5 . . ?
C1 C2 C3 116.4(4) . . ?
C1 C2 H2A 108.2(3) . . ?
C3 C2 H2A 107.6(2) . . ?
C1 C2 H2B 107.7(4) . . ?
C3 C2 H2B 109.0(2) . . ?
H2A C2 H2B 107.6 . . ?
C4 C3 C2 123.1(4) . . ?
C4 C3 Ti1 76.6(2) . . ?
C2 C3 Ti1 131.4(3) . . ?
C4 C3 H3 116.9(23) . . ?
C2 C3 H3 111.7(23) . . ?
Ti1 C3 H3 90.3(22) . . ?
C5 C4 C3 126.4(4) . . ?
C5 C4 Ti1 71.4(2) . . ?
C3 C4 Ti1 67.7(2) . . ?
C5 C4 H4 114.7(25) . . ?
C3 C4 H4 117.3(25) . . ?
Ti1 C4 H4 126.9(24) . . ?
C4 C5 C6 126.6(4) . . ?
C4 C5 Ti1 74.1(2) . . ?
C6 C5 Ti1 72.9(2) . . ?
C4 C5 H5 115.2(22) . . ?
C6 C5 H5 118.2(22) . . ?
Ti1 C5 H5 128.3(21) . . ?
C5 C6 B 119.9(3) . . ?
C5 C6 Ti1 69.8(2) . . ?
B C6 Ti1 170.1(2) . . ?
C5 C6 H6A 111.6(18) . . ?
B C6 H6A 102.9(18) . . ?
Ti1 C6 H6A 69.8(18) . . ?
C5 C6 H6B 109.2(17) . . ?
B C6 H6B 103.3(17) . . ?
Ti1 C6 H6B 73.7(17) . . ?
H6A C6 H6B 109.3(25) . . ?
C12 C7 C8 112.8(3) . . ?
C12 C7 B 121.1(3) . . ?
C8 C7 B 125.9(3) . . ?
F8 C8 C9 115.1(3) . . ?
F8 C8 C7 120.7(3) . . ?
C9 C8 C7 124.2(4) . . ?
F9 C9 C10 120.3(3) . . ?
F9 C9 C8 119.8(4) . . ?
C10 C9 C8 119.9(3) . . ?
F10 C10 C9 120.7(3) . . ?
F10 C10 C11 120.3(4) . . ?
C9 C10 C11 119.0(3) . . ?
F11 C11 C10 120.1(3) . . ?
F11 C11 C12 120.9(3) . . ?
C10 C11 C12 119.0(4) . . ?
F12 C12 C7 119.3(3) . . ?
F12 C12 C11 115.6(3) . . ?
C7 C12 C11 125.1(3) . . ?
C18 C13 C14 112.6(3) . . ?
C18 C13 B 127.5(3) . . ?
C14 C13 B 119.7(3) . . ?
F14 C14 C15 116.2(3) . . ?
F14 C14 C13 119.1(3) . . ?
C15 C14 C13 124.8(3) . . ?
F15 C15 C14 120.8(4) . . ?
F15 C15 C16 119.4(4) . . ?
C14 C15 C16 119.8(3) . . ?
F16 C16 C17 120.4(4) . . ?
F16 C16 C15 121.0(4) . . ?
C17 C16 C15 118.6(4) . . ?
F17 C17 C16 119.4(4) . . ?
F17 C17 C18 120.9(3) . . ?
C16 C17 C18 119.7(3) . . ?
F18 C18 C13 120.3(3) . . ?
F18 C18 C17 115.3(3) . . ?
C13 C18 C17 124.4(3) . . ?
C20 C19 C24 112.8(3) . . ?
C20 C19 B 127.3(3) . . ?
C24 C19 B 119.8(3) . . ?
F20 C20 C21 114.9(3) . . ?
F20 C20 C19 120.6(3) . . ?
C21 C20 C19 124.4(3) . . ?
F21 C21 C20 120.7(3) . . ?
F21 C21 C22 119.5(3) . . ?
C20 C21 C22 119.8(3) . . ?
F22 C22 C23 121.4(3) . . ?
F22 C22 C21 120.2(3) . . ?
C23 C22 C21 118.4(3) . . ?
F23 C23 C22 119.4(3) . . ?
F23 C23 C24 120.6(3) . . ?
C22 C23 C24 119.9(3) . . ?
F24 C24 C23 115.9(3) . . ?
F24 C24 C19 119.5(3) . . ?
C23 C24 C19 124.5(3) . . ?
C26 C25 C29 106.2(3) . . ?
C26 C25 Si 120.8(3) . . ?
C29 C25 Si 124.5(2) . . ?
C26 C25 Ti1 76.1(2) . . ?
C29 C25 Ti1 75.0(2) . . ?
Si C25 Ti1 88.50(13) . . ?
C27 C26 C25 108.7(3) . . ?
C27 C26 C30 125.0(3) . . ?
C25 C26 C30 126.3(3) . . ?
C27 C26 Ti1 79.8(2) . . ?
C25 C26 Ti1 67.1(2) . . ?
C30 C26 Ti1 120.6(2) . . ?
C26 C27 C28 108.3(3) . . ?
C26 C27 C31 127.3(4) . . ?
C28 C27 C31 123.9(3) . . ?
C26 C27 Ti1 66.6(2) . . ?
C28 C27 Ti1 73.1(2) . . ?
C31 C27 Ti1 132.1(2) . . ?
C29 C28 C27 108.2(3) . . ?
C29 C28 C32 127.6(4) . . ?
C27 C28 C32 123.9(3) . . ?
C29 C28 Ti1 65.9(2) . . ?
C27 C28 Ti1 73.8(2) . . ?
C32 C28 Ti1 131.5(2) . . ?
C28 C29 C25 108.7(3) . . ?
C28 C29 C33 125.0(3) . . ?
C25 C29 C33 126.3(3) . . ?
C28 C29 Ti1 80.2(2) . . ?
C25 C29 Ti1 67.9(2) . . ?
C33 C29 Ti1 120.6(2) . . ?
C26 C30 H30A 109.7(2) . . ?
C26 C30 H30B 110.0(2) . . ?
H30A C30 H30B 109.5 . . ?
C26 C30 H30C 109.7(2) . . ?
H30A C30 H30C 109.5 . . ?
H30B C30 H30C 108.3 . . ?
C27 C31 H31A 109.7(2) . . ?
C27 C31 H31B 108.8(2) . . ?
H31A C31 H31B 109.5 . . ?
C27 C31 H31C 109.9(2) . . ?
H31A C31 H31C 109.5 . . ?
H31B C31 H31C 109.5 . . ?
C28 C32 H32A 109.3(2) . . ?
C28 C32 H32B 109.8(2) . . ?
H32A C32 H32B 109.5 . . ?
C28 C32 H32C 109.3(2) . . ?
H32A C32 H32C 109.5 . . ?
H32B C32 H32C 109.5 . . ?
C29 C33 H33A 110.1(2) . . ?
C29 C33 H33B 109.4(2) . . ?
H33A C33 H33B 109.9 . . ?
C29 C33 H33C 109.4(2) . . ?
H33A C33 H33C 109.9 . . ?
H33B C33 H33C 108.1 . . ?
Si C34 H34C 109.89(13) . . ?
Si C34 H34A 109.58(14) . . ?
H34C C34 H34A 109.9 . . ?
Si C34 H34B 109.50(14) . . ?
H34C C34 H34B 109.9 . . ?
H34A C34 H34B 108.1 . . ?
Si C35 H35A 109.65(13) . . ?
Si C35 H35B 109.99(12) . . ?
H35A C35 H35B 108.3 . . ?
Si C35 H35C 109.21(13) . . ?
H35A C35 H35C 109.8 . . ?
H35B C35 H35C 109.8 . . ?
N C36 C39 113.2(3) . . ?
N C36 C38 107.9(3) . . ?
C39 C36 C38 108.0(3) . . ?
N C36 C37 111.1(3) . . ?
C39 C36 C37 107.1(3) . . ?
C38 C36 C37 109.5(3) . . ?
C36 C37 H37A 109.4(2) . . ?
C36 C37 H37B 109.2(2) . . ?
H37A C37 H37B 109.5 . . ?
C36 C37 H37C 109.8(2) . . ?
H37A C37 H37C 109.5 . . ?
H37B C37 H37C 109.5 . . ?
C36 C38 H38A 109.3(2) . . ?
C36 C38 H38B 109.5(2) . . ?
H38A C38 H38B 109.5 . . ?
C36 C38 H38C 109.6(2) . . ?
H38A C38 H38C 109.5 . . ?
H38B C38 H38C 109.5 . . ?
C36 C39 H39A 109.5(2) . . ?
C36 C39 H39B 109.7(2) . . ?
H39A C39 H39B 109.5 . . ?
C36 C39 H39C 109.2(2) . . ?
H39A C39 H39C 109.5 . . ?
H39B C39 H39C 109.5 . . ?
C13 B C7 113.4(3) . . ?
C13 B C19 103.9(3) . . ?
C7 B C19 114.0(3) . . ?
C13 B C6 115.4(3) . . ?
C7 B C6 104.9(3) . . ?
C19 B C6 105.2(3) . . ?

loop_
_geom_bond_atom_site_label_1
_geom_bond_atom_site_label_2
_geom_bond_distance
_geom_bond_site_symmetry_2
_geom_bond_publ_flag
Ti1 N 1.961(3) . ?
Ti1 C25 2.217(3) . ?
Ti1 C3 2.227(4) . ?
Ti1 C5 2.306(3) . ?
Ti1 C29 2.311(3) . ?
Ti1 C26 2.335(3) . ?
Ti1 C4 2.340(4) . ?
Ti1 C6 2.348(3) . ?
Ti1 C28 2.494(3) . ?
Ti1 C27 2.504(3) . ?
Ti1 Si 2.8599(11) . ?
Ti1 H6A 2.21(3) . ?
Si N 1.763(3) . ?
Si C34 1.854(4) . ?
Si C35 1.861(4) . ?
Si C25 1.866(3) . ?
F8 C8 1.351(4) . ?
F9 C9 1.347(4) . ?
F10 C10 1.345(4) . ?
F11 C11 1.345(4) . ?
F12 C12 1.360(4) . ?
F14 C14 1.352(4) . ?
F15 C15 1.351(4) . ?
F16 C16 1.346(4) . ?
F17 C17 1.345(4) . ?
F18 C18 1.357(4) . ?
F20 C20 1.356(4) . ?
F21 C21 1.346(4) . ?
F22 C22 1.343(4) . ?
F23 C23 1.352(4) . ?
F24 C24 1.360(3) . ?
N C36 1.509(4) . ?
C1 C2 1.478(6) . ?
C1 H1A 0.96 . ?
C1 H1B 0.96 . ?
C1 H1C 0.96 . ?
C2 C3 1.538(5) . ?
C2 H2A 0.96 . ?
C2 H2B 0.96 . ?
C3 C4 1.403(6) . ?
C3 H3 0.94(4) . ?
C4 C5 1.380(5) . ?
C4 H4 0.92(4) . ?
C5 C6 1.490(5) . ?
C5 H5 0.93(3) . ?
C6 B 1.711(5) . ?
C6 H6A 1.00(3) . ?
C6 H6B 1.00(3) . ?
C7 C12 1.382(5) . ?
C7 C8 1.390(5) . ?
C7 B 1.654(5) . ?
C8 C9 1.381(5) . ?
C9 C10 1.365(6) . ?
C10 C11 1.373(5) . ?
C11 C12 1.382(5) . ?
C13 C18 1.375(5) . ?
C13 C14 1.395(5) . ?
C13 B 1.646(5) . ?
C14 C15 1.367(5) . ?
C15 C16 1.369(5) . ?
C16 C17 1.365(5) . ?
C17 C18 1.389(5) . ?
C19 C20 1.380(4) . ?
C19 C24 1.397(4) . ?
C19 B 1.655(5) . ?
C20 C21 1.377(4) . ?
C21 C22 1.379(5) . ?
C22 C23 1.367(5) . ?
C23 C24 1.369(4) . ?
C25 C26 1.441(5) . ?
C25 C29 1.443(5) . ?
C26 C27 1.409(5) . ?
C26 C30 1.499(5) . ?
C27 C28 1.425(5) . ?
C27 C31 1.496(5) . ?
C28 C29 1.411(5) . ?
C28 C32 1.501(5) . ?
C29 C33 1.500(5) . ?
C30 H30A 0.96 . ?
C30 H30B 0.96 . ?
C30 H30C 0.96 . ?
C31 H31A 0.96 . ?
C31 H31B 0.96 . ?
C31 H31C 0.96 . ?
C32 H32A 0.96 . ?
C32 H32B 0.96 . ?
C32 H32C 0.96 . ?
C33 H33A 0.96 . ?
C33 H33B 0.96 . ?
C33 H33C 0.96 . ?
C34 H34C 0.96 . ?
C34 H34A 0.96 . ?
C34 H34B 0.96 . ?
C35 H35A 0.96 . ?
C35 H35B 0.96 . ?
C35 H35C 0.96 . ?
C36 C39 1.528(4) . ?
C36 C38 1.529(5) . ?
C36 C37 1.532(5) . ?
C37 H37A 0.96 . ?
C37 H37B 0.96 . ?
C37 H37C 0.96 . ?
C38 H38A 0.96 . ?
C38 H38B 0.96 . ?
C38 H38C 0.96 . ?
C39 H39A 0.96 . ?
C39 H39B 0.96 . ?
C39 H39C 0.96 . ?
